data_9000221
loop_
_publ_author_name
'Dollase, W. A.'

_publ_section_title
;
 Refinement of the crystal structures of epidote, allanite and hancockite
;
_journal_name_full 'American Mineralogist'
_journal_page_first 447
_journal_page_last 464
_journal_volume 56
_journal_year 1971
_chemical_formula_sum 'Al1.83 Ca1.26 Ce0.74 Fe1.17 H O13 Si3'
_chemical_name_mineral Allanite-(Ce)
_space_group_IT_number 11
_symmetry_space_group_name_Hall '-P 2yb'
_symmetry_space_group_name_H-M 'P 1 21/m 1'
_cell_angle_alpha 90
_cell_angle_beta 114.77
_cell_angle_gamma 90
_cell_formula_units_Z 2
_cell_length_a 8.927
_cell_length_b 5.761
_cell_length_c 10.150
_cell_volume 473.973
_database_code_amcsd 0000227
_exptl_crystal_density_diffrn 3.939
_cod_original_formula_sum 'Ca1.26 Ce.74 Si3 Al1.83 Fe1.17 O13 H'
_cod_database_code 9000221

loop_
_space_group_symop_operation_xyz
x,y,z
x,1/2-y,z
-x,1/2+y,-z
-x,-y,-z

loop_
_atom_site_aniso_label
_atom_site_aniso_U_11
_atom_site_aniso_U_22
_atom_site_aniso_U_33
_atom_site_aniso_U_12
_atom_site_aniso_U_13
_atom_site_aniso_U_23
Ca1 0.01964 0.01261 0.01721 0.00000 0.01173 0.00000
Ce2 0.00699 0.01261 0.00473 0.00000 0.00114 0.00000
Ca2 0.00699 0.01261 0.00473 0.00000 0.00114 0.00000
Fe3 0.00732 0.01160 0.01377 0.00000 0.00265 0.00000
Al3 0.00732 0.01160 0.01377 0.00000 0.00265 0.00000

loop_
_atom_site_label
_atom_site_fract_x
_atom_site_fract_y
_atom_site_fract_z
_atom_site_occupancy
_atom_site_U_iso_or_equiv
_atom_site_type_symbol
_atom_site_attached_hydrogens
Ca1 0.75850 0.75000 0.15170 1.00000 0.01267 Ca 0
Ce2 0.59360 0.75000 0.42860 0.74000 0.00887 Ce 0
Ca2 0.59360 0.75000 0.42860 0.26000 0.00887 Ca 0
Si1 0.33890 0.75000 0.03690 1.00000 0.00887 Si 0
Si2 0.68660 0.25000 0.27990 1.00000 0.00887 Si 0
Si3 0.18800 0.75000 0.32400 1.00000 0.00760 Si 0
Al1 0.00000 0.00000 0.00000 0.66000 0.00760 Al 0
Fe1 0.00000 0.00000 0.00000 0.34000 0.00760 Fe 0
Al2 0.00000 0.00000 0.50000 1.00000 0.00760 Al 0
Fe3 0.30300 0.25000 0.21480 0.83000 0.01140 Fe 0
Al3 0.30300 0.25000 0.21480 0.17000 0.01140 Al 0
O1 0.23390 0.98920 0.02630 1.00000 0.01646 O 0
O2 0.31090 0.96790 0.36300 1.00000 0.01393 O 0
O3 0.79620 0.01440 0.33760 1.00000 0.01267 O 0
O4 0.05610 0.25000 0.13060 1.00000 0.01520 O 0
O5 0.04940 0.75000 0.15290 1.00000 0.01520 O 0
O6 0.06740 0.75000 0.41190 1.00000 0.01140 O 0
O7 0.50700 0.75000 0.17790 1.00000 0.01267 O 0
O8 0.53960 0.25000 0.33140 1.00000 0.01900 O 0
O9 0.61340 0.25000 0.10370 1.00000 0.02153 O 0
O-H10 0.08580 0.25000 0.42800 1.00000 0.01520 O 1

loop_
_cod_changelog_entry_id
_cod_changelog_entry_author
_cod_changelog_entry_date
_cod_changelog_entry_text
1
;cod-tools version 3.8.0
Id: cif_guess_AMCSD_atom_types 9574 2023-05-10 09:00:05Z saulius
;
2023-05-10T18:46:00+03:00
;Derived atom types and hydrogen counts
from atom names that follow the AMCSD naming convention
(Wat == water, O-H == hydroxyl).
;

loop_
_cod_related_entry_id
_cod_related_entry_database
_cod_related_entry_code
1 AMCSD 0000227
